data_1572886
loop_
_publ_author_name
'Cadeddu, Stefano'
'van den Bersselaar, Bart W. L.'
'de Waal, Bas'
'Cordier, Marie'
'Vanthuyne, Nicolas'
'Meskers, Stefan C. J.'
'Vantomme, Ghislaine'
'Crassous, Jeanne'

_publ_section_title
;
 Engineering circularly polarized light emission in nanostructured
 oligodimethylsiloxane-helicene chiral materials.
;
_journal_issue 46
_journal_name_full Nanoscale
_journal_page_first 21351
_journal_page_last 21359
_journal_paper_doi 10.1039/d4nr03389b
_journal_volume 16
_journal_year 2024
_chemical_compound_source 'synthesis as described'
_chemical_formula_moiety 'C68 H82 N2 O6 Si6'
_chemical_formula_sum 'C68 H82 N2 O6 Si6'
_chemical_formula_weight 1191.89
_space_group_crystal_system monoclinic
_space_group_IT_number 15
_space_group_name_Hall '-C 2yc'
_space_group_name_H-M_alt 'C 1 2/c 1'
_atom_sites_solution_hydrogens geom
_atom_sites_solution_primary dual
_atom_sites_solution_secondary difmap
_audit_update_record
;
2024-07-08 deposited with the CCDC.	2024-10-15 downloaded from the CCDC.
;
_cell_angle_alpha 90
_cell_angle_beta 102.551(6)
_cell_angle_gamma 90
_cell_formula_units_Z 4
_cell_length_a 38.942(7)
_cell_length_b 9.5940(16)
_cell_length_c 19.295(2)
_cell_measurement_reflns_used 9383
_cell_measurement_temperature 150(2)
_cell_measurement_theta_max 26.0040
_cell_measurement_theta_min 2.3898
_cell_measurement_wavelength 0.710730
_cell_volume 7036.5(19)
_computing_cell_refinement 'Bruker APEX2 (Bruker, 2014)'
_computing_data_collection 'Bruker APEX2 (Bruker, 2014)'
_computing_data_reduction 'Bruker APEX2 (Bruker, 2014)'
_computing_molecular_graphics
;
   'PLATON, A.L.Spek, Acta Cryst. 2009, D65, 148-155'
;
_computing_publication_material 'CRYSCALC (T. Roisnel, local program, ver. 2022)'
_computing_structure_refinement 'SHELXL-2018_3 (Sheldrick, 2018)'
_computing_structure_solution 'SHELXT 2018_2 (Sheldrick, 2018)'
_diffrn_ambient_temperature 150(2)
_diffrn_detector CMOS-PHOTON70
_diffrn_detector_area_resol_mean 8.33
_diffrn_measured_fraction_theta_full 0.999
_diffrn_measured_fraction_theta_max 0.999
_diffrn_measurement_device_type 'D8 VENTURE Bruker AXS'
_diffrn_measurement_method 'rotation images'
_diffrn_orient_matrix_UB_11 -0.0210991
_diffrn_orient_matrix_UB_12 -0.0579850
_diffrn_orient_matrix_UB_13 -0.0205248
_diffrn_orient_matrix_UB_21 -0.0157082
_diffrn_orient_matrix_UB_22 0.0768354
_diffrn_orient_matrix_UB_23 0.0095057
_diffrn_orient_matrix_UB_31 -0.0004124
_diffrn_orient_matrix_UB_32 0.0399787
_diffrn_orient_matrix_UB_33 -0.0480382
_diffrn_radiation_monochromator 'multilayer monochromator'
_diffrn_radiation_probe x-ray
_diffrn_radiation_source 'Incoatec microfocus sealed tube'
_diffrn_radiation_type MoK\a
_diffrn_radiation_wavelength 0.71073
_diffrn_reflns_av_R_equivalents 0.0515
_diffrn_reflns_av_unetI/netI 0.0399
_diffrn_reflns_limit_h_max 48
_diffrn_reflns_limit_h_min -48
_diffrn_reflns_limit_k_max 11
_diffrn_reflns_limit_k_min -11
_diffrn_reflns_limit_l_max 24
_diffrn_reflns_limit_l_min -23
_diffrn_reflns_number 36759
_diffrn_reflns_theta_full 25.242
_diffrn_reflns_theta_max 26.372
_diffrn_reflns_theta_min 2.143
_diffrn_source_current 1.00
_diffrn_source_power 1500.0
_diffrn_source_voltage 50.00
_exptl_absorpt_coefficient_mu 0.166
_exptl_absorpt_correction_T_max 0.985
_exptl_absorpt_correction_T_min 0.892
_exptl_absorpt_correction_type multi-scan
_exptl_absorpt_process_details
;
  [Sheldrick, G.M. (2014). SADABS Bruker AXS Inc., Madison, Wisconsin, USA]
;
_exptl_crystal_colour yellow
_exptl_crystal_density_diffrn 1.125
_exptl_crystal_description stick
_exptl_crystal_F_000 2544
_exptl_crystal_size_max 0.680
_exptl_crystal_size_mid 0.210
_exptl_crystal_size_min 0.090
_refine_diff_density_max 0.249
_refine_diff_density_min -0.244
_refine_diff_density_rms 0.036
_refine_ls_extinction_method none
_refine_ls_goodness_of_fit_ref 1.056
_refine_ls_hydrogen_treatment constr
_refine_ls_matrix_type full
_refine_ls_number_parameters 683
_refine_ls_number_reflns 7171
_refine_ls_number_restraints 295
_refine_ls_restrained_S_all 1.066
_refine_ls_R_factor_all 0.0687
_refine_ls_R_factor_gt 0.0509
_refine_ls_shift/su_max 0.009
_refine_ls_shift/su_mean 0.000
_refine_ls_structure_factor_coef Fsqd
_refine_ls_weighting_details 'w=1/[\s^2^(Fo^2^)+(0.0596P)^2^+3.9828P] where P=(Fo^2^+2Fc^2^)/3'
_refine_ls_weighting_scheme calc
_refine_ls_wR_factor_gt 0.1249
_refine_ls_wR_factor_ref 0.1352
_reflns_number_gt 5564
_reflns_number_total 7171
_reflns_threshold_expression >2sigma(I)
_cod_data_source_file d4nr03389b2.cif
_cod_data_source_block rac-Hel-Si3
_cod_depositor_comments 'Adding full bibliography for 1572885--1572886.cif.'
_cod_original_sg_symbol_H-M 'C 2/c'
_cod_database_code 1572886

loop_
_space_group_symop_operation_xyz
'x, y, z'
'-x, y, -z+1/2'
'x+1/2, y+1/2, z'
'-x+1/2, y+1/2, -z+1/2'
'-x, -y, -z'
'x, -y, z-1/2'
'-x+1/2, -y+1/2, -z'
'x+1/2, -y+1/2, z-1/2'

loop_
_atom_site_label
_atom_site_type_symbol
_atom_site_fract_x
_atom_site_fract_y
_atom_site_fract_z
_atom_site_U_iso_or_equiv
_atom_site_adp_type
_atom_site_occupancy
_atom_site_site_symmetry_order
_atom_site_calc_flag
_atom_site_refinement_flags_posn
_atom_site_refinement_flags_adp
_atom_site_refinement_flags_occupancy
_atom_site_disorder_assembly
_atom_site_disorder_group
Si1 Si 0.1799(5) -0.6031(18) -0.0203(9) 0.0718(7) Uani 0.345(3) 1 d . U P A -1
Si2 Si 0.1538(6) -0.2989(17) 0.0303(11) 0.0601(9) Uani 0.345(3) 1 d . U P A -1
Si3 Si 0.2039(4) -0.2705(18) 0.1768(7) 0.0460(8) Uani 0.345(3) 1 d . U P A -1
O1 O 0.1755(3) -0.4355(11) 0.0053(7) 0.114(3) Uani 0.345(3) 1 d . U P A -1
O2 O 0.1719(4) -0.3103(18) 0.1131(9) 0.062(3) Uani 0.345(3) 1 d . U P A -1
C1 C 0.2203(4) -0.5942(18) -0.0541(8) 0.118(5) Uani 0.345(3) 1 d . U P A -1
H1A H 0.218910 -0.514965 -0.086628 0.177 Uiso 0.345(3) 1 calc R U P A -1
H1B H 0.223008 -0.680622 -0.079426 0.177 Uiso 0.345(3) 1 calc R U P A -1
H1C H 0.240506 -0.582267 -0.014314 0.177 Uiso 0.345(3) 1 calc R U P A -1
C2 C 0.1431(4) -0.651(2) -0.0986(11) 0.089(4) Uani 0.345(3) 1 d . U P A -1
H2A H 0.120286 -0.631958 -0.086919 0.134 Uiso 0.345(3) 1 calc R U P A -1
H2B H 0.144608 -0.750921 -0.109184 0.134 Uiso 0.345(3) 1 calc R U P A -1
H2C H 0.145338 -0.596524 -0.140221 0.134 Uiso 0.345(3) 1 calc R U P A -1
C3 C 0.1790(5) -0.6981(17) 0.0566(11) 0.109(5) Uani 0.345(3) 1 d . U P A -1
H3A H 0.202725 -0.701123 0.086893 0.163 Uiso 0.345(3) 1 calc R U P A -1
H3B H 0.170959 -0.793280 0.043582 0.163 Uiso 0.345(3) 1 calc R U P A -1
H3C H 0.162922 -0.653328 0.082318 0.163 Uiso 0.345(3) 1 calc R U P A -1
C4 C 0.1685(4) -0.1465(17) -0.0094(9) 0.098(5) Uani 0.345(3) 1 d . U P A -1
H4A H 0.194239 -0.146650 -0.000674 0.147 Uiso 0.345(3) 1 calc R U P A -1
H4B H 0.160529 -0.062611 0.011426 0.147 Uiso 0.345(3) 1 calc R U P A -1
H4C H 0.158697 -0.147374 -0.060720 0.147 Uiso 0.345(3) 1 calc R U P A -1
C5 C 0.1068(5) -0.3194(17) 0.0124(10) 0.061(3) Uani 0.345(3) 1 d . U P A -1
H5A H 0.098030 -0.339358 -0.038211 0.092 Uiso 0.345(3) 1 calc R U P A -1
H5B H 0.096003 -0.233271 0.024781 0.092 Uiso 0.345(3) 1 calc R U P A -1
H5C H 0.100744 -0.396666 0.040687 0.092 Uiso 0.345(3) 1 calc R U P A -1
C6 C 0.2399(6) -0.2002(19) 0.1394(10) 0.066(4) Uani 0.345(3) 1 d . U P A -1
H6A H 0.244424 -0.262957 0.102315 0.098 Uiso 0.345(3) 1 calc R U P A -1
H6B H 0.261259 -0.192159 0.177078 0.098 Uiso 0.345(3) 1 calc R U P A -1
H6C H 0.233348 -0.107957 0.118980 0.098 Uiso 0.345(3) 1 calc R U P A -1
C7 C 0.2132(10) -0.438(3) 0.2208(14) 0.104(10) Uani 0.345(3) 1 d . U P A -1
H7A H 0.191102 -0.486795 0.220083 0.155 Uiso 0.345(3) 1 calc R U P A -1
H7B H 0.225759 -0.422924 0.270055 0.155 Uiso 0.345(3) 1 calc R U P A -1
H7C H 0.227868 -0.493456 0.195934 0.155 Uiso 0.345(3) 1 calc R U P A -1
C8 C 0.1936(5) -0.1391(18) 0.2509(8) 0.030(3) Uani 0.345(3) 1 d . U P A -1
H8A H 0.176372 -0.183621 0.274921 0.035 Uiso 0.345(3) 1 calc R U P A -1
H8B H 0.215478 -0.123130 0.287063 0.035 Uiso 0.345(3) 1 calc R U P A -1
C9 C 0.1785(11) 0.006(3) 0.2202(15) 0.051(7) Uani 0.345(3) 1 d . U P A -1
H9A H 0.198631 0.067197 0.217987 0.061 Uiso 0.345(3) 1 calc R U P A -1
H9B H 0.165222 -0.009209 0.170880 0.061 Uiso 0.345(3) 1 calc R U P A -1
C10 C 0.1569(6) 0.075(3) 0.2566(13) 0.043(5) Uani 0.345(3) 1 d . U P A -1
H10A H 0.170367 0.090733 0.305718 0.051 Uiso 0.345(3) 1 calc R U P A -1
H10B H 0.137036 0.012576 0.259443 0.051 Uiso 0.345(3) 1 calc R U P A -1
C11 C 0.1412(5) 0.220(2) 0.2255(14) 0.038(4) Uani 0.345(3) 1 d . U P A -1
H11A H 0.160342 0.281639 0.217599 0.046 Uiso 0.345(3) 1 calc R U P A -1
H11B H 0.124501 0.205440 0.179478 0.046 Uiso 0.345(3) 1 calc R U P A -1
C12 C 0.1227(8) 0.285(4) 0.2774(18) 0.043(7) Uani 0.345(3) 1 d . U P A -1
H12A H 0.139576 0.321902 0.319352 0.052 Uiso 0.345(3) 1 calc R U P A -1
H12B H 0.106606 0.218405 0.293287 0.052 Uiso 0.345(3) 1 calc R U P A -1
O3 O 0.1027(4) 0.4005(17) 0.2343(9) 0.047(4) Uani 0.345(3) 1 d . U P A -1
Si1B Si 0.19162(14) -0.6015(7) 0.0032(3) 0.0718(7) Uani 0.259(3) 1 d . U P A -2
Si2B Si 0.1572(5) -0.3316(14) 0.0334(10) 0.0601(9) Uani 0.259(3) 1 d . U P A -2
Si3B Si 0.2012(8) -0.270(3) 0.1882(16) 0.0460(8) Uani 0.259(3) 1 d . U P A -2
O1B O 0.1709(3) -0.4867(8) 0.0352(4) 0.0548(19) Uani 0.259(3) 1 d . U P A -2
O2B O 0.1702(6) -0.2612(17) 0.1114(10) 0.048(4) Uani 0.259(3) 1 d . U P A -2
C1B C 0.2352(5) -0.547(2) 0.0173(10) 0.112(5) Uani 0.259(3) 1 d . U P A -2
H1D H 0.236106 -0.452566 -0.001511 0.167 Uiso 0.259(3) 1 calc R U P A -2
H1E H 0.248390 -0.610630 -0.006916 0.167 Uiso 0.259(3) 1 calc R U P A -2
H1F H 0.245571 -0.547181 0.068352 0.167 Uiso 0.259(3) 1 calc R U P A -2
C2B C 0.1747(6) -0.625(3) -0.0956(13) 0.159(9) Uani 0.259(3) 1 d . U P A -2
H2D H 0.151088 -0.584424 -0.109641 0.238 Uiso 0.259(3) 1 calc R U P A -2
H2E H 0.173580 -0.724668 -0.107056 0.238 Uiso 0.259(3) 1 calc R U P A -2
H2F H 0.190534 -0.578264 -0.121169 0.238 Uiso 0.259(3) 1 calc R U P A -2
C3B C 0.1799(6) -0.769(2) 0.0345(11) 0.090(6) Uani 0.259(3) 1 d . U P A -2
H3D H 0.199169 -0.802951 0.072395 0.135 Uiso 0.259(3) 1 calc R U P A -2
H3E H 0.175812 -0.836300 -0.004833 0.135 Uiso 0.259(3) 1 calc R U P A -2
H3F H 0.158500 -0.759936 0.052951 0.135 Uiso 0.259(3) 1 calc R U P A -2
C4B C 0.1741(9) -0.223(3) -0.0227(19) 0.098(9) Uani 0.259(3) 1 d . U P A -2
H4D H 0.174039 -0.271755 -0.067366 0.147 Uiso 0.259(3) 1 calc R U P A -2
H4E H 0.198208 -0.196566 -0.000070 0.147 Uiso 0.259(3) 1 calc R U P A -2
H4F H 0.159486 -0.138971 -0.032542 0.147 Uiso 0.259(3) 1 calc R U P A -2
C5B C 0.1096(7) -0.361(2) 0.0131(15) 0.092(7) Uani 0.259(3) 1 d . U P A -2
H5D H 0.103282 -0.423889 -0.027915 0.138 Uiso 0.259(3) 1 calc R U P A -2
H5E H 0.097342 -0.272272 0.002019 0.138 Uiso 0.259(3) 1 calc R U P A -2
H5F H 0.102734 -0.403943 0.054182 0.138 Uiso 0.259(3) 1 calc R U P A -2
C6B C 0.2430(9) -0.247(4) 0.1665(19) 0.087(11) Uani 0.259(3) 1 d . U P A -2
H6D H 0.248607 -0.329605 0.140991 0.130 Uiso 0.259(3) 1 calc R U P A -2
H6E H 0.261012 -0.234975 0.210212 0.130 Uiso 0.259(3) 1 calc R U P A -2
H6F H 0.242369 -0.164683 0.136395 0.130 Uiso 0.259(3) 1 calc R U P A -2
C7B C 0.2002(5) -0.451(3) 0.2307(14) 0.063(5) Uani 0.259(3) 1 d . U P A -2
H7D H 0.176638 -0.468296 0.239313 0.095 Uiso 0.259(3) 1 calc R U P A -2
H7E H 0.217497 -0.453897 0.275908 0.095 Uiso 0.259(3) 1 calc R U P A -2
H7F H 0.205829 -0.522332 0.198729 0.095 Uiso 0.259(3) 1 calc R U P A -2
C8B C 0.1855(6) -0.152(2) 0.2468(14) 0.027(4) Uani 0.259(3) 1 d . U P A -2
H8C H 0.164905 -0.194663 0.261232 0.033 Uiso 0.259(3) 1 calc R U P A -2
H8D H 0.204125 -0.138883 0.290117 0.033 Uiso 0.259(3) 1 calc R U P A -2
C9B C 0.1745(8) -0.005(5) 0.211(2) 0.036(6) Uani 0.259(3) 1 d . U P A -2
H9C H 0.194977 0.040289 0.198321 0.043 Uiso 0.259(3) 1 calc R U P A -2
H9D H 0.155810 -0.016720 0.167918 0.043 Uiso 0.259(3) 1 calc R U P A -2
C10B C 0.1614(9) 0.081(5) 0.2637(19) 0.038(7) Uani 0.259(3) 1 d . U P A -2
H10C H 0.181042 0.092026 0.305626 0.046 Uiso 0.259(3) 1 calc R U P A -2
H10D H 0.142832 0.027018 0.279417 0.046 Uiso 0.259(3) 1 calc R U P A -2
C11B C 0.1463(9) 0.229(2) 0.2422(12) 0.039(5) Uani 0.259(3) 1 d . U P A -2
H11C H 0.166255 0.294691 0.255977 0.047 Uiso 0.259(3) 1 calc R U P A -2
H11D H 0.139728 0.229986 0.189680 0.047 Uiso 0.259(3) 1 calc R U P A -2
C12B C 0.1179(6) 0.288(3) 0.2659(13) 0.038(5) Uani 0.259(3) 1 d . U P A -2
H12C H 0.097804 0.223124 0.253304 0.046 Uiso 0.259(3) 1 calc R U P A -2
H12D H 0.124525 0.292451 0.318409 0.046 Uiso 0.259(3) 1 calc R U P A -2
O3B O 0.1068(7) 0.413(3) 0.2427(14) 0.028(3) Uani 0.259(3) 1 d . U P A -2
Si1C Si 0.1799(5) -0.5907(15) -0.0157(7) 0.0718(7) Uani 0.396(3) 1 d . U P A 3
Si2C Si 0.1550(4) -0.3131(13) 0.0351(9) 0.0601(9) Uani 0.396(3) 1 d . U P A 3
Si3C Si 0.2017(5) -0.280(2) 0.1860(10) 0.0460(8) Uani 0.396(3) 1 d . U P A 3
O1C O 0.15822(18) -0.4642(9) 0.0068(5) 0.093(2) Uani 0.396(3) 1 d . U P A 3
O2C O 0.1667(3) -0.287(2) 0.1215(7) 0.048(2) Uani 0.396(3) 1 d . U P A 3
C1C C 0.2254(4) -0.5518(17) -0.0247(9) 0.114(4) Uani 0.396(3) 1 d . U P A 3
H1G H 0.225030 -0.473654 -0.057612 0.171 Uiso 0.396(3) 1 calc R U P A 3
H1H H 0.235393 -0.634085 -0.043121 0.171 Uiso 0.396(3) 1 calc R U P A 3
H1I H 0.239908 -0.527000 0.021827 0.171 Uiso 0.396(3) 1 calc R U P A 3
C2C C 0.1549(4) -0.648(2) -0.0968(11) 0.105(5) Uani 0.396(3) 1 d . U P A 3
H2G H 0.130104 -0.653336 -0.094102 0.157 Uiso 0.396(3) 1 calc R U P A 3
H2H H 0.163128 -0.739753 -0.107904 0.157 Uiso 0.396(3) 1 calc R U P A 3
H2I H 0.157411 -0.581568 -0.134199 0.157 Uiso 0.396(3) 1 calc R U P A 3
C3C C 0.1881(5) -0.746(2) 0.0572(10) 0.094(4) Uani 0.396(3) 1 d . U P A 3
H3G H 0.205464 -0.715318 0.099213 0.141 Uiso 0.396(3) 1 calc R U P A 3
H3H H 0.196983 -0.828337 0.036825 0.141 Uiso 0.396(3) 1 calc R U P A 3
H3I H 0.165961 -0.768466 0.070736 0.141 Uiso 0.396(3) 1 calc R U P A 3
C4C C 0.1778(6) -0.189(3) -0.0190(12) 0.084(5) Uani 0.396(3) 1 d . U P A 3
H4G H 0.201727 -0.222176 -0.017726 0.126 Uiso 0.396(3) 1 calc R U P A 3
H4H H 0.178786 -0.095187 0.001363 0.126 Uiso 0.396(3) 1 calc R U P A 3
H4I H 0.164453 -0.186520 -0.068323 0.126 Uiso 0.396(3) 1 calc R U P A 3
C5C C 0.1068(4) -0.2670(12) 0.0157(9) 0.078(3) Uani 0.396(3) 1 d . U P A 3
H5G H 0.096690 -0.280954 -0.034986 0.117 Uiso 0.396(3) 1 calc R U P A 3
H5H H 0.104018 -0.169276 0.028121 0.117 Uiso 0.396(3) 1 calc R U P A 3
H5I H 0.094614 -0.326953 0.043722 0.117 Uiso 0.396(3) 1 calc R U P A 3
C6C C 0.2432(5) -0.228(2) 0.1555(13) 0.053(4) Uani 0.396(3) 1 d . U P A 3
H6G H 0.247779 -0.296337 0.120816 0.079 Uiso 0.396(3) 1 calc R U P A 3
H6H H 0.263094 -0.226048 0.196434 0.079 Uiso 0.396(3) 1 calc R U P A 3
H6I H 0.239987 -0.135648 0.133512 0.079 Uiso 0.396(3) 1 calc R U P A 3
C7C C 0.2122(7) -0.4438(17) 0.2339(12) 0.062(3) Uani 0.396(3) 1 d . U P A 3
H7G H 0.193342 -0.467380 0.258308 0.092 Uiso 0.396(3) 1 calc R U P A 3
H7H H 0.234426 -0.434224 0.268789 0.092 Uiso 0.396(3) 1 calc R U P A 3
H7I H 0.214333 -0.517999 0.200167 0.092 Uiso 0.396(3) 1 calc R U P A 3
C8C C 0.1896(7) -0.144(2) 0.2340(8) 0.071(5) Uani 0.396(3) 1 d . . P A 3
H8E H 0.170852 -0.182138 0.255900 0.085 Uiso 0.396(3) 1 calc R U P A 3
H8F H 0.210153 -0.128122 0.273636 0.085 Uiso 0.396(3) 1 calc R U P A 3
C9C C 0.1776(9) -0.005(3) 0.2086(18) 0.053(7) Uani 0.396(3) 1 d . . P A 3
H9E H 0.159191 -0.015990 0.164585 0.064 Uiso 0.396(3) 1 calc R U P A 3
H9F H 0.197536 0.045027 0.196070 0.064 Uiso 0.396(3) 1 calc R U P A 3
C10C C 0.1613(7) 0.093(3) 0.2655(14) 0.068(7) Uani 0.396(3) 1 d . . P A 3
H10E H 0.143324 0.039984 0.283809 0.082 Uiso 0.396(3) 1 calc R U P A 3
H10F H 0.180314 0.119885 0.306183 0.082 Uiso 0.396(3) 1 calc R U P A 3
C11C C 0.1456(8) 0.216(3) 0.2282(19) 0.068(6) Uani 0.396(3) 1 d . . P A 3
H11E H 0.131232 0.192206 0.180859 0.081 Uiso 0.396(3) 1 calc R U P A 3
H11F H 0.163844 0.284624 0.222614 0.081 Uiso 0.396(3) 1 calc R U P A 3
C12C C 0.1216(7) 0.275(3) 0.2798(19) 0.058(6) Uani 0.396(3) 1 d . . P A 3
H12E H 0.100631 0.214839 0.277028 0.070 Uiso 0.396(3) 1 calc R U P A 3
H12F H 0.135074 0.276360 0.329562 0.070 Uiso 0.396(3) 1 calc R U P A 3
O3C O 0.1106(4) 0.4191(16) 0.2553(6) 0.044(3) Uani 0.396(3) 1 d . U P A 3
N1 N -0.09456(8) -0.0077(4) 0.61941(14) 0.1254(12) Uani 1 1 d . . . . .
C13 C 0.08075(5) 0.47103(19) 0.27207(10) 0.0421(4) Uani 1 1 d . . . . .
C14 C 0.06462(5) 0.40674(19) 0.31963(10) 0.0411(4) Uani 1 1 d . . . . .
H14 H 0.071376 0.315303 0.336020 0.049 Uiso 1 1 calc R U . . .
C15 C 0.03776(4) 0.47788(18) 0.34417(9) 0.0369(4) Uani 1 1 d . . . . .
C16 C 0.02748(4) 0.60875(17) 0.31951(9) 0.0361(4) Uani 1 1 d . . . . .
H16 H 0.009618 0.655533 0.337054 0.043 Uiso 1 1 calc R U . . .
C17 C 0.04288(4) 0.67512(18) 0.26870(9) 0.0369(4) Uani 1 1 d . . . . .
C18 C 0.07119(4) 0.60819(19) 0.24727(9) 0.0404(4) Uani 1 1 d . . . . .
C19 C 0.09053(5) 0.6806(2) 0.20353(11) 0.0509(5) Uani 1 1 d . . . . .
H19 H 0.108434 0.633820 0.186114 0.061 Uiso 1 1 calc R U . . .
C20 C 0.08331(5) 0.8155(2) 0.18702(11) 0.0553(5) Uani 1 1 d . . . . .
H20 H 0.097780 0.864745 0.161546 0.066 Uiso 1 1 calc R U . . .
C21 C 0.05474(5) 0.8866(2) 0.20649(11) 0.0490(5) Uani 1 1 d . . . . .
C22 C 0.03183(5) 0.81261(18) 0.24079(9) 0.0408(4) Uani 1 1 d . . . . .
C23 C 0.000000 0.8810(3) 0.250000 0.0416(6) Uani 1 2 d S T P . .
C24 C 0.000000 1.0286(3) 0.250000 0.0519(7) Uani 1 2 d S T P . .
C25 C 0.02516(6) 1.1018(2) 0.22012(12) 0.0626(6) Uani 1 1 d . . . . .
H25 H 0.024621 1.200749 0.218349 0.075 Uiso 1 1 calc R U . . .
C26 C 0.04977(6) 1.0318(2) 0.19427(12) 0.0604(6) Uani 1 1 d . . . . .
H26 H 0.063870 1.080204 0.167682 0.072 Uiso 1 1 calc R U . . .
C27 C 0.02001(5) 0.41037(18) 0.39290(9) 0.0395(4) Uani 1 1 d . . . . .
C28 C 0.00364(5) 0.35410(19) 0.43041(10) 0.0442(4) Uani 1 1 d . . . . .
C29 C -0.01704(5) 0.2823(2) 0.47217(10) 0.0444(4) Uani 1 1 d . . . . .
C30 C -0.00199(6) 0.1853(2) 0.52238(11) 0.0513(5) Uani 1 1 d . . . . .
H30 H 0.022646 0.169244 0.531096 0.062 Uiso 1 1 calc R U . . .
C31 C -0.02216(6) 0.1112(2) 0.56010(11) 0.0578(5) Uani 1 1 d . . . . .
H31 H -0.011440 0.044121 0.594214 0.069 Uiso 1 1 calc R U . . .
C32 C -0.05758(6) 0.1344(3) 0.54839(11) 0.0614(6) Uani 1 1 d . . . . .
C33 C -0.07290(7) 0.2328(4) 0.49922(15) 0.0886(9) Uani 1 1 d . . . . .
H33 H -0.097465 0.249955 0.491544 0.106 Uiso 1 1 calc R U . . .
C34 C -0.05274(6) 0.3067(3) 0.46099(14) 0.0766(8) Uani 1 1 d . . . . .
H34 H -0.063471 0.374122 0.427083 0.092 Uiso 1 1 calc R U . . .
C35 C -0.07858(8) 0.0562(3) 0.58781(14) 0.0866(9) Uani 1 1 d . . . . .

loop_
_atom_site_aniso_label
_atom_site_aniso_U_11
_atom_site_aniso_U_22
_atom_site_aniso_U_33
_atom_site_aniso_U_23
_atom_site_aniso_U_13
_atom_site_aniso_U_12
Si1 0.0799(11) 0.0743(16) 0.0674(17) -0.0081(12) 0.0296(11) 0.0052(14)
Si2 0.0616(13) 0.062(2) 0.0544(12) -0.0087(17) 0.0080(10) 0.0030(17)
Si3 0.0451(11) 0.0427(15) 0.0497(18) -0.0021(15) 0.0093(11) 0.0028(10)
O1 0.115(4) 0.108(4) 0.125(4) -0.023(3) 0.040(3) -0.001(3)
O2 0.062(4) 0.060(5) 0.061(4) -0.005(3) 0.008(3) 0.002(3)
C1 0.109(7) 0.136(8) 0.121(8) -0.001(6) 0.050(6) -0.004(6)
C2 0.083(7) 0.097(6) 0.082(6) -0.003(5) 0.008(5) 0.002(6)
C3 0.111(8) 0.110(8) 0.103(7) 0.010(6) 0.021(6) -0.004(6)
C4 0.103(8) 0.097(8) 0.087(7) 0.016(5) 0.006(5) 0.003(6)
C5 0.055(5) 0.054(7) 0.065(5) -0.003(6) -0.009(4) -0.002(6)
C6 0.058(6) 0.070(7) 0.070(7) -0.005(5) 0.017(5) -0.004(5)
C7 0.109(12) 0.097(11) 0.103(12) 0.002(7) 0.018(7) 0.002(7)
C8 0.029(4) 0.028(4) 0.031(4) -0.003(3) 0.006(3) 0.002(3)
C9 0.050(8) 0.052(7) 0.051(8) 0.003(4) 0.011(4) -0.001(4)
C10 0.043(6) 0.040(6) 0.043(6) 0.001(4) 0.006(4) 0.001(3)
C11 0.040(5) 0.037(5) 0.038(5) 0.002(4) 0.009(3) -0.002(3)
C12 0.044(8) 0.043(8) 0.043(8) 0.001(4) 0.012(4) 0.001(4)
O3 0.045(5) 0.050(5) 0.049(5) 0.000(3) 0.016(3) 0.002(3)
Si1B 0.0799(11) 0.0743(16) 0.0674(17) -0.0081(12) 0.0296(11) 0.0052(14)
Si2B 0.0616(13) 0.062(2) 0.0544(12) -0.0087(17) 0.0080(10) 0.0030(17)
Si3B 0.0451(11) 0.0427(15) 0.0497(18) -0.0021(15) 0.0093(11) 0.0028(10)
O1B 0.067(3) 0.052(3) 0.046(3) 0.002(2) 0.013(3) 0.011(3)
O2B 0.050(5) 0.046(5) 0.048(5) 0.004(3) 0.009(3) -0.001(3)
C1B 0.107(8) 0.113(8) 0.118(8) -0.008(7) 0.030(6) -0.005(6)
C2B 0.169(11) 0.164(11) 0.145(11) -0.025(7) 0.039(8) 0.004(8)
C3B 0.086(8) 0.089(8) 0.094(9) 0.009(6) 0.017(6) 0.005(6)
C4B 0.102(11) 0.095(12) 0.094(10) 0.004(7) 0.011(7) -0.003(7)
C5B 0.084(9) 0.093(11) 0.092(9) -0.008(7) 0.007(6) 0.003(7)
C6B 0.093(12) 0.086(13) 0.084(13) -0.002(7) 0.025(7) -0.001(7)
C7B 0.061(7) 0.053(7) 0.075(7) 0.004(5) 0.014(6) 0.004(6)
C8B 0.029(4) 0.025(5) 0.029(5) -0.003(3) 0.007(4) 0.002(3)
C9B 0.036(6) 0.037(7) 0.036(7) 0.002(4) 0.010(4) -0.004(4)
C10B 0.038(8) 0.037(8) 0.039(8) 0.002(4) 0.007(4) -0.001(4)
C11B 0.040(6) 0.038(6) 0.040(6) -0.002(4) 0.007(4) -0.001(4)
C12B 0.037(6) 0.039(7) 0.039(6) 0.000(4) 0.012(4) 0.000(4)
O3B 0.027(5) 0.031(4) 0.026(5) -0.007(3) 0.007(3) -0.001(3)
Si1C 0.0799(11) 0.0743(16) 0.0674(17) -0.0081(12) 0.0296(11) 0.0052(14)
Si2C 0.0616(13) 0.062(2) 0.0544(12) -0.0087(17) 0.0080(10) 0.0030(17)
Si3C 0.0451(11) 0.0427(15) 0.0497(18) -0.0021(15) 0.0093(11) 0.0028(10)
O1C 0.085(3) 0.090(3) 0.108(4) -0.033(3) 0.030(3) 0.004(3)
O2C 0.043(3) 0.053(4) 0.048(3) 0.000(3) 0.011(3) -0.003(3)
C1C 0.104(6) 0.128(7) 0.120(8) 0.003(6) 0.047(6) -0.020(6)
C2C 0.107(9) 0.118(8) 0.095(7) -0.022(5) 0.032(7) -0.002(7)
C3C 0.107(8) 0.096(7) 0.088(7) 0.005(6) 0.038(6) 0.000(6)
C4C 0.095(7) 0.089(8) 0.070(6) 0.019(6) 0.022(5) -0.012(6)
C5C 0.071(5) 0.084(7) 0.075(5) -0.004(6) 0.004(4) 0.005(6)
C6C 0.044(5) 0.058(7) 0.061(7) 0.000(6) 0.018(5) -0.001(4)
C7C 0.068(7) 0.036(4) 0.077(6) 0.015(4) 0.009(5) 0.015(5)
C8C 0.060(7) 0.108(9) 0.042(7) 0.017(5) 0.006(5) -0.012(6)
C9C 0.049(9) 0.043(7) 0.080(12) -0.008(6) 0.041(7) 0.012(5)
C10C 0.055(8) 0.061(9) 0.101(11) -0.024(6) 0.045(7) 0.001(6)
C11C 0.061(8) 0.062(9) 0.102(11) -0.011(7) 0.064(7) 0.010(6)
C12C 0.060(9) 0.047(8) 0.073(10) 0.019(6) 0.030(6) 0.031(6)
O3C 0.042(4) 0.050(4) 0.044(5) -0.001(3) 0.015(3) 0.001(3)
N1 0.136(2) 0.166(3) 0.0834(17) 0.0069(18) 0.0422(17) -0.085(2)
C13 0.0386(9) 0.0417(10) 0.0489(10) 0.0002(8) 0.0162(8) 0.0016(8)
C14 0.0441(10) 0.0335(9) 0.0474(10) 0.0054(8) 0.0141(8) 0.0052(7)
C15 0.0383(9) 0.0360(9) 0.0367(9) -0.0004(7) 0.0090(7) -0.0019(7)
C16 0.0373(9) 0.0334(9) 0.0379(9) -0.0020(7) 0.0089(7) 0.0002(7)
C17 0.0375(9) 0.0326(9) 0.0389(9) -0.0012(7) 0.0046(7) -0.0051(7)
C18 0.0387(9) 0.0403(10) 0.0426(10) 0.0011(8) 0.0097(7) -0.0059(7)
C19 0.0455(10) 0.0542(12) 0.0561(12) 0.0065(9) 0.0178(9) -0.0068(9)
C20 0.0510(11) 0.0548(12) 0.0617(13) 0.0140(10) 0.0154(10) -0.0154(10)
C21 0.0524(11) 0.0397(10) 0.0504(11) 0.0069(8) 0.0016(9) -0.0129(8)
C22 0.0461(10) 0.0329(9) 0.0398(10) -0.0002(7) 0.0017(7) -0.0078(7)
C23 0.0516(15) 0.0300(12) 0.0389(13) 0.000 0.0004(11) 0.000
C24 0.0640(18) 0.0321(14) 0.0506(16) 0.000 -0.0075(13) 0.000
C25 0.0772(15) 0.0311(10) 0.0695(14) 0.0064(10) -0.0056(12) -0.0104(10)
C26 0.0670(14) 0.0444(12) 0.0640(14) 0.0133(10) 0.0015(11) -0.0179(10)
C27 0.0442(10) 0.0338(9) 0.0423(10) 0.0015(7) 0.0130(8) 0.0051(7)
C28 0.0493(10) 0.0385(10) 0.0480(11) 0.0006(8) 0.0178(9) 0.0035(8)
C29 0.0534(11) 0.0399(10) 0.0445(10) -0.0022(8) 0.0207(8) -0.0028(8)
C30 0.0568(12) 0.0505(11) 0.0498(11) 0.0041(9) 0.0189(9) 0.0028(9)
C31 0.0801(16) 0.0488(12) 0.0477(12) 0.0050(9) 0.0204(11) -0.0051(11)
C32 0.0734(15) 0.0697(15) 0.0457(12) -0.0038(11) 0.0232(11) -0.0283(12)
C33 0.0502(13) 0.133(3) 0.0874(19) 0.0297(18) 0.0249(13) -0.0059(15)
C34 0.0559(13) 0.096(2) 0.0828(17) 0.0381(15) 0.0266(12) 0.0113(13)
C35 0.097(2) 0.109(2) 0.0579(15) -0.0043(14) 0.0251(14) -0.0518(18)

loop_
_atom_type_symbol
_atom_type_description
_atom_type_scat_dispersion_real
_atom_type_scat_dispersion_imag
_atom_type_scat_source
C C 0.0033 0.0016 'International Tables Vol C Tables 4.2.6.8 and 6.1.1.4'
H H 0.0000 0.0000 'International Tables Vol C Tables 4.2.6.8 and 6.1.1.4'
N N 0.0061 0.0033 'International Tables Vol C Tables 4.2.6.8 and 6.1.1.4'
O O 0.0106 0.0060 'International Tables Vol C Tables 4.2.6.8 and 6.1.1.4'
Si Si 0.0817 0.0704 'International Tables Vol C Tables 4.2.6.8 and 6.1.1.4'

loop_
_geom_angle_atom_site_label_1
_geom_angle_atom_site_label_2
_geom_angle_atom_site_label_3
_geom_angle
_geom_angle_site_symmetry_1
_geom_angle_site_symmetry_3
_geom_angle_publ_flag
O1 Si1 C3 103.0(11) . . ?
O1 Si1 C1 101.9(12) . . ?
C3 Si1 C1 120.2(13) . . ?
O1 Si1 C2 110.9(12) . . ?
C3 Si1 C2 113.4(14) . . ?
C1 Si1 C2 106.6(11) . . ?
O2 Si2 O1 95.3(11) . . ?
O2 Si2 C5 113.1(16) . . ?
O1 Si2 C5 114.4(12) . . ?
O2 Si2 C4 111.6(14) . . ?
O1 Si2 C4 106.5(13) . . ?
C5 Si2 C4 114.3(12) . . ?
O2 Si3 C7 101.1(15) . . ?
O2 Si3 C6 108.7(12) . . ?
C7 Si3 C6 114.5(16) . . ?
O2 Si3 C8 117.0(11) . . ?
C7 Si3 C8 105.8(12) . . ?
C6 Si3 C8 109.7(12) . . ?
Si2 O1 Si1 154.9(12) . . ?
Si3 O2 Si2 148.4(18) . . ?
Si1 C1 H1A 109.5 . . ?
Si1 C1 H1B 109.5 . . ?
H1A C1 H1B 109.5 . . ?
Si1 C1 H1C 109.5 . . ?
H1A C1 H1C 109.5 . . ?
H1B C1 H1C 109.5 . . ?
Si1 C2 H2A 109.5 . . ?
Si1 C2 H2B 109.5 . . ?
H2A C2 H2B 109.5 . . ?
Si1 C2 H2C 109.5 . . ?
H2A C2 H2C 109.5 . . ?
H2B C2 H2C 109.5 . . ?
Si1 C3 H3A 109.5 . . ?
Si1 C3 H3B 109.5 . . ?
H3A C3 H3B 109.5 . . ?
Si1 C3 H3C 109.5 . . ?
H3A C3 H3C 109.5 . . ?
H3B C3 H3C 109.5 . . ?
Si2 C4 H4A 109.5 . . ?
Si2 C4 H4B 109.5 . . ?
H4A C4 H4B 109.5 . . ?
Si2 C4 H4C 109.5 . . ?
H4A C4 H4C 109.5 . . ?
H4B C4 H4C 109.5 . . ?
Si2 C5 H5A 109.5 . . ?
Si2 C5 H5B 109.5 . . ?
H5A C5 H5B 109.5 . . ?
Si2 C5 H5C 109.5 . . ?
H5A C5 H5C 109.5 . . ?
H5B C5 H5C 109.5 . . ?
Si3 C6 H6A 109.5 . . ?
Si3 C6 H6B 109.5 . . ?
H6A C6 H6B 109.5 . . ?
Si3 C6 H6C 109.5 . . ?
H6A C6 H6C 109.5 . . ?
H6B C6 H6C 109.5 . . ?
Si3 C7 H7A 109.5 . . ?
Si3 C7 H7B 109.5 . . ?
H7A C7 H7B 109.5 . . ?
Si3 C7 H7C 109.5 . . ?
H7A C7 H7C 109.5 . . ?
H7B C7 H7C 109.5 . . ?
C9 C8 Si3 113.7(15) . . ?
C9 C8 H8A 108.8 . . ?
Si3 C8 H8A 108.8 . . ?
C9 C8 H8B 108.8 . . ?
Si3 C8 H8B 108.8 . . ?
H8A C8 H8B 107.7 . . ?
C10 C9 C8 117(2) . . ?
C10 C9 H9A 108.1 . . ?
C8 C9 H9A 108.1 . . ?
C10 C9 H9B 108.1 . . ?
C8 C9 H9B 108.1 . . ?
H9A C9 H9B 107.3 . . ?
C9 C10 C11 117(2) . . ?
C9 C10 H10A 108.0 . . ?
C11 C10 H10A 108.0 . . ?
C9 C10 H10B 108.0 . . ?
C11 C10 H10B 108.0 . . ?
H10A C10 H10B 107.2 . . ?
C12 C11 C10 109(2) . . ?
C12 C11 H11A 110.0 . . ?
C10 C11 H11A 110.0 . . ?
C12 C11 H11B 110.0 . . ?
C10 C11 H11B 110.0 . . ?
H11A C11 H11B 108.4 . . ?
C11 C12 O3 102(3) . . ?
C11 C12 H12A 111.4 . . ?
O3 C12 H12A 111.4 . . ?
C11 C12 H12B 111.4 . . ?
O3 C12 H12B 111.4 . . ?
H12A C12 H12B 109.3 . . ?
C13 O3 C12 111.5(17) . . ?
O1B Si1B C1B 107.1(8) . . ?
O1B Si1B C3B 107.7(9) . . ?
C1B Si1B C3B 121.4(11) . . ?
O1B Si1B C2B 112.6(8) . . ?
C1B Si1B C2B 108.0(9) . . ?
C3B Si1B C2B 99.9(10) . . ?
O1B Si2B O2B 109.6(12) . . ?
O1B Si2B C4B 114.2(16) . . ?
O2B Si2B C4B 104.2(15) . . ?
O1B Si2B C5B 100.3(11) . . ?
O2B Si2B C5B 111.0(16) . . ?
C4B Si2B C5B 117.6(17) . . ?
O2B Si3B C6B 108(2) . . ?
O2B Si3B C8B 104(2) . . ?
C6B Si3B C8B 122(2) . . ?
O2B Si3B C7B 110.0(18) . . ?
C6B Si3B C7B 108(2) . . ?
C8B Si3B C7B 104.9(18) . . ?
Si1B O1B Si2B 148.5(10) . . ?
Si2B O2B Si3B 143.6(19) . . ?
Si1B C1B H1D 109.5 . . ?
Si1B C1B H1E 109.5 . . ?
H1D C1B H1E 109.5 . . ?
Si1B C1B H1F 109.5 . . ?
H1D C1B H1F 109.5 . . ?
H1E C1B H1F 109.5 . . ?
Si1B C2B H2D 109.5 . . ?
Si1B C2B H2E 109.5 . . ?
H2D C2B H2E 109.5 . . ?
Si1B C2B H2F 109.5 . . ?
H2D C2B H2F 109.5 . . ?
H2E C2B H2F 109.5 . . ?
Si1B C3B H3D 109.5 . . ?
Si1B C3B H3E 109.5 . . ?
H3D C3B H3E 109.5 . . ?
Si1B C3B H3F 109.5 . . ?
H3D C3B H3F 109.5 . . ?
H3E C3B H3F 109.5 . . ?
Si2B C4B H4D 109.5 . . ?
Si2B C4B H4E 109.5 . . ?
H4D C4B H4E 109.5 . . ?
Si2B C4B H4F 109.5 . . ?
H4D C4B H4F 109.5 . . ?
H4E C4B H4F 109.5 . . ?
Si2B C5B H5D 109.5 . . ?
Si2B C5B H5E 109.5 . . ?
H5D C5B H5E 109.5 . . ?
Si2B C5B H5F 109.5 . . ?
H5D C5B H5F 109.5 . . ?
H5E C5B H5F 109.5 . . ?
Si3B C6B H6D 109.5 . . ?
Si3B C6B H6E 109.5 . . ?
H6D C6B H6E 109.5 . . ?
Si3B C6B H6F 109.5 . . ?
H6D C6B H6F 109.5 . . ?
H6E C6B H6F 109.5 . . ?
Si3B C7B H7D 109.5 . . ?
Si3B C7B H7E 109.5 . . ?
H7D C7B H7E 109.5 . . ?
Si3B C7B H7F 109.5 . . ?
H7D C7B H7F 109.5 . . ?
H7E C7B H7F 109.5 . . ?
C9B C8B Si3B 113(2) . . ?
C9B C8B H8C 109.0 . . ?
Si3B C8B H8C 109.0 . . ?
C9B C8B H8D 109.0 . . ?
Si3B C8B H8D 109.0 . . ?
H8C C8B H8D 107.8 . . ?
C10B C9B C8B 108(3) . . ?
C10B C9B H9C 110.1 . . ?
C8B C9B H9C 110.1 . . ?
C10B C9B H9D 110.1 . . ?
C8B C9B H9D 110.1 . . ?
H9C C9B H9D 108.5 . . ?
C9B C10B C11B 120(3) . . ?
C9B C10B H10C 107.4 . . ?
C11B C10B H10C 107.4 . . ?
C9B C10B H10D 107.4 . . ?
C11B C10B H10D 107.4 . . ?
H10C C10B H10D 107.0 . . ?
C12B C11B C10B 124(2) . . ?
C12B C11B H11C 106.3 . . ?
C10B C11B H11C 106.3 . . ?
C12B C11B H11D 106.3 . . ?
C10B C11B H11D 106.3 . . ?
H11C C11B H11D 106.4 . . ?
O3B C12B C11B 119(2) . . ?
O3B C12B H12C 107.6 . . ?
C11B C12B H12C 107.6 . . ?
O3B C12B H12D 107.6 . . ?
C11B C12B H12D 107.6 . . ?
H12C C12B H12D 107.1 . . ?
C12B O3B C13 116(2) . . ?
O1C Si1C C2C 105.0(12) . . ?
O1C Si1C C1C 116.5(10) . . ?
C2C Si1C C1C 109.7(11) . . ?
O1C Si1C C3C 112.6(11) . . ?
C2C Si1C C3C 111.6(12) . . ?
C1C Si1C C3C 101.7(10) . . ?
O1C Si2C O2C 118.1(11) . . ?
O1C Si2C C5C 107.3(10) . . ?
O2C Si2C C5C 102.0(11) . . ?
O1C Si2C C4C 107.7(13) . . ?
O2C Si2C C4C 113.4(13) . . ?
C5C Si2C C4C 107.7(10) . . ?
O2C Si3C C8C 99.3(15) . . ?
O2C Si3C C7C 114.0(15) . . ?
C8C Si3C C7C 115.9(14) . . ?
O2C Si3C C6C 113.5(13) . . ?
C8C Si3C C6C 108.7(15) . . ?
C7C Si3C C6C 105.6(15) . . ?
Si2C O1C Si1C 152.8(10) . . ?
Si3C O2C Si2C 140.9(12) . . ?
Si1C C1C H1G 109.5 . . ?
Si1C C1C H1H 109.5 . . ?
H1G C1C H1H 109.5 . . ?
Si1C C1C H1I 109.5 . . ?
H1G C1C H1I 109.5 . . ?
H1H C1C H1I 109.5 . . ?
Si1C C2C H2G 109.5 . . ?
Si1C C2C H2H 109.5 . . ?
H2G C2C H2H 109.5 . . ?
Si1C C2C H2I 109.5 . . ?
H2G C2C H2I 109.5 . . ?
H2H C2C H2I 109.5 . . ?
Si1C C3C H3G 109.5 . . ?
Si1C C3C H3H 109.5 . . ?
H3G C3C H3H 109.5 . . ?
Si1C C3C H3I 109.5 . . ?
H3G C3C H3I 109.5 . . ?
H3H C3C H3I 109.5 . . ?
Si2C C4C H4G 109.5 . . ?
Si2C C4C H4H 109.5 . . ?
H4G C4C H4H 109.5 . . ?
Si2C C4C H4I 109.5 . . ?
H4G C4C H4I 109.5 . . ?
H4H C4C H4I 109.5 . . ?
Si2C C5C H5G 109.5 . . ?
Si2C C5C H5H 109.5 . . ?
H5G C5C H5H 109.5 . . ?
Si2C C5C H5I 109.5 . . ?
H5G C5C H5I 109.5 . . ?
H5H C5C H5I 109.5 . . ?
Si3C C6C H6G 109.5 . . ?
Si3C C6C H6H 109.5 . . ?
H6G C6C H6H 109.5 . . ?
Si3C C6C H6I 109.5 . . ?
H6G C6C H6I 109.5 . . ?
H6H C6C H6I 109.5 . . ?
Si3C C7C H7G 109.5 . . ?
Si3C C7C H7H 109.5 . . ?
H7G C7C H7H 109.5 . . ?
Si3C C7C H7I 109.5 . . ?
H7G C7C H7I 109.5 . . ?
H7H C7C H7I 109.5 . . ?
C9C C8C Si3C 127.8(17) . . ?
C9C C8C H8E 105.3 . . ?
Si3C C8C H8E 105.3 . . ?
C9C C8C H8F 105.3 . . ?
Si3C C8C H8F 105.3 . . ?
H8E C8C H8F 106.0 . . ?
C8C C9C C10C 116(2) . . ?
C8C C9C H9E 108.3 . . ?
C10C C9C H9E 108.3 . . ?
C8C C9C H9F 108.3 . . ?
C10C C9C H9F 108.3 . . ?
H9E C9C H9F 107.4 . . ?
C11C C10C C9C 108(2) . . ?
C11C C10C H10E 110.0 . . ?
C9C C10C H10E 110.0 . . ?
C11C C10C H10F 110.0 . . ?
C9C C10C H10F 110.0 . . ?
H10E C10C H10F 108.4 . . ?
C10C C11C C12C 103(2) . . ?
C10C C11C H11E 111.2 . . ?
C12C C11C H11E 111.2 . . ?
C10C C11C H11F 111.2 . . ?
C12C C11C H11F 111.2 . . ?
H11E C11C H11F 109.2 . . ?
O3C C12C C11C 107(2) . . ?
O3C C12C H12E 110.3 . . ?
C11C C12C H12E 110.3 . . ?
O3C C12C H12F 110.3 . . ?
C11C C12C H12F 110.3 . . ?
H12E C12C H12F 108.6 . . ?
C13 O3C C12C 117.5(15) . . ?
C14 C13 O3C 122.2(6) . . ?
C14 C13 O3B 125.4(11) . . ?
C14 C13 O3 123.3(7) . . ?
C14 C13 C18 121.24(16) . . ?
O3C C13 C18 115.6(6) . . ?
O3B C13 C18 113.4(11) . . ?
O3 C13 C18 114.4(7) . . ?
C13 C14 C15 119.23(16) . . ?
C13 C14 H14 120.4 . . ?
C15 C14 H14 120.4 . . ?
C16 C15 C14 120.48(15) . . ?
C16 C15 C27 119.62(15) . . ?
C14 C15 C27 119.84(16) . . ?
C15 C16 C17 121.30(16) . . ?
C15 C16 H16 119.4 . . ?
C17 C16 H16 119.4 . . ?
C16 C17 C18 118.40(15) . . ?
C16 C17 C22 122.13(16) . . ?
C18 C17 C22 119.39(15) . . ?
C17 C18 C13 119.08(15) . . ?
C17 C18 C19 119.81(17) . . ?
C13 C18 C19 121.06(17) . . ?
C20 C19 C18 119.82(19) . . ?
C20 C19 H19 120.1 . . ?
C18 C19 H19 120.1 . . ?
C19 C20 C21 122.19(18) . . ?
C19 C20 H20 118.9 . . ?
C21 C20 H20 118.9 . . ?
C22 C21 C26 119.6(2) . . ?
C22 C21 C20 119.47(17) . . ?
C26 C21 C20 120.87(19) . . ?
C21 C22 C23 118.34(17) . . ?
C21 C22 C17 117.61(17) . . ?
C23 C22 C17 123.93(16) . . ?
C24 C23 C22 116.96(11) . 2 ?
C24 C23 C22 116.96(11) . . ?
C22 C23 C22 126.1(2) 2 . ?
C23 C24 C25 119.51(13) . 2 ?
C23 C24 C25 119.51(13) . . ?
C25 C24 C25 121.0(3) 2 . ?
C26 C25 C24 120.64(19) . . ?
C26 C25 H25 119.7 . . ?
C24 C25 H25 119.7 . . ?
C25 C26 C21 120.6(2) . . ?
C25 C26 H26 119.7 . . ?
C21 C26 H26 119.7 . . ?
C28 C27 C15 176.4(2) . . ?
C27 C28 C29 176.9(2) . . ?
C30 C29 C34 118.95(18) . . ?
C30 C29 C28 120.96(18) . . ?
C34 C29 C28 120.06(19) . . ?
C31 C30 C29 121.0(2) . . ?
C31 C30 H30 119.5 . . ?
C29 C30 H30 119.5 . . ?
C32 C31 C30 119.9(2) . . ?
C32 C31 H31 120.0 . . ?
C30 C31 H31 120.0 . . ?
C31 C32 C33 119.7(2) . . ?
C31 C32 C35 119.7(2) . . ?
C33 C32 C35 120.6(2) . . ?
C32 C33 C34 120.4(2) . . ?
C32 C33 H33 119.8 . . ?
C34 C33 H33 119.8 . . ?
C29 C34 C33 119.9(2) . . ?
C29 C34 H34 120.0 . . ?
C33 C34 H34 120.0 . . ?
N1 C35 C32 178.4(4) . . ?

loop_
_geom_bond_atom_site_label_1
_geom_bond_atom_site_label_2
_geom_bond_distance
_geom_bond_site_symmetry_2
_geom_bond_publ_flag
Si1 O1 1.701(19) . ?
Si1 C3 1.75(3) . ?
Si1 C1 1.83(3) . ?
Si1 C2 1.90(3) . ?
Si2 O2 1.60(3) . ?
Si2 O1 1.69(2) . ?
Si2 C5 1.80(3) . ?
Si2 C4 1.80(3) . ?
Si3 O2 1.60(2) . ?
Si3 C7 1.81(3) . ?
Si3 C6 1.84(3) . ?
Si3 C8 2.01(2) . ?
C1 H1A 0.9800 . ?
C1 H1B 0.9800 . ?
C1 H1C 0.9800 . ?
C2 H2A 0.9800 . ?
C2 H2B 0.9800 . ?
C2 H2C 0.9800 . ?
C3 H3A 0.9800 . ?
C3 H3B 0.9800 . ?
C3 H3C 0.9800 . ?
C4 H4A 0.9800 . ?
C4 H4B 0.9800 . ?
C4 H4C 0.9800 . ?
C5 H5A 0.9800 . ?
C5 H5B 0.9800 . ?
C5 H5C 0.9800 . ?
C6 H6A 0.9800 . ?
C6 H6B 0.9800 . ?
C6 H6C 0.9800 . ?
C7 H7A 0.9800 . ?
C7 H7B 0.9800 . ?
C7 H7C 0.9800 . ?
C8 C9 1.57(4) . ?
C8 H8A 0.9900 . ?
C8 H8B 0.9900 . ?
C9 C10 1.38(4) . ?
C9 H9A 0.9900 . ?
C9 H9B 0.9900 . ?
C10 C11 1.58(3) . ?
C10 H10A 0.9900 . ?
C10 H10B 0.9900 . ?
C11 C12 1.49(4) . ?
C11 H11A 0.9900 . ?
C11 H11B 0.9900 . ?
C12 O3 1.50(4) . ?
C12 H12A 0.9900 . ?
C12 H12B 0.9900 . ?
O3 C13 1.412(16) . ?
Si1B O1B 1.570(10) . ?
Si1B C1B 1.739(18) . ?
Si1B C3B 1.81(2) . ?
Si1B C2B 1.89(2) . ?
Si2B O1B 1.578(15) . ?
Si2B O2B 1.63(3) . ?
Si2B C4B 1.73(4) . ?
Si2B C5B 1.83(3) . ?
Si3B O2B 1.70(3) . ?
Si3B C6B 1.78(4) . ?
Si3B C8B 1.80(3) . ?
Si3B C7B 1.92(4) . ?
C1B H1D 0.9800 . ?
C1B H1E 0.9800 . ?
C1B H1F 0.9800 . ?
C2B H2D 0.9800 . ?
C2B H2E 0.9800 . ?
C2B H2F 0.9800 . ?
C3B H3D 0.9800 . ?
C3B H3E 0.9800 . ?
C3B H3F 0.9800 . ?
C4B H4D 0.9800 . ?
C4B H4E 0.9800 . ?
C4B H4F 0.9800 . ?
C5B H5D 0.9800 . ?
C5B H5E 0.9800 . ?
C5B H5F 0.9800 . ?
C6B H6D 0.9800 . ?
C6B H6E 0.9800 . ?
C6B H6F 0.9800 . ?
C7B H7D 0.9800 . ?
C7B H7E 0.9800 . ?
C7B H7F 0.9800 . ?
C8B C9B 1.59(4) . ?
C8B H8C 0.9900 . ?
C8B H8D 0.9900 . ?
C9B C10B 1.48(7) . ?
C9B H9C 0.9900 . ?
C9B H9D 0.9900 . ?
C10B C11B 1.56(5) . ?
C10B H10C 0.9900 . ?
C10B H10D 0.9900 . ?
C11B C12B 1.41(4) . ?
C11B H11C 0.9900 . ?
C11B H11D 0.9900 . ?
C12B O3B 1.32(4) . ?
C12B H12C 0.9900 . ?
C12B H12D 0.9900 . ?
O3B C13 1.38(2) . ?
Si1C O1C 1.591(17) . ?
Si1C C2C 1.74(2) . ?
Si1C C1C 1.86(2) . ?
Si1C C3C 2.02(2) . ?
Si2C O1C 1.563(16) . ?
Si2C O2C 1.65(2) . ?
Si2C C5C 1.89(2) . ?
Si2C C4C 1.92(3) . ?
Si3C O2C 1.63(2) . ?
Si3C C8C 1.72(2) . ?
Si3C C7C 1.83(3) . ?
Si3C C6C 1.90(3) . ?
C1C H1G 0.9800 . ?
C1C H1H 0.9800 . ?
C1C H1I 0.9800 . ?
C2C H2G 0.9800 . ?
C2C H2H 0.9800 . ?
C2C H2I 0.9800 . ?
C3C H3G 0.9800 . ?
C3C H3H 0.9800 . ?
C3C H3I 0.9800 . ?
C4C H4G 0.9800 . ?
C4C H4H 0.9800 . ?
C4C H4I 0.9800 . ?
C5C H5G 0.9800 . ?
C5C H5H 0.9800 . ?
C5C H5I 0.9800 . ?
C6C H6G 0.9800 . ?
C6C H6H 0.9800 . ?
C6C H6I 0.9800 . ?
C7C H7G 0.9800 . ?
C7C H7H 0.9800 . ?
C7C H7I 0.9800 . ?
C8C C9C 1.46(3) . ?
C8C H8E 0.9900 . ?
C8C H8F 0.9900 . ?
C9C C10C 1.67(3) . ?
C9C H9E 0.9900 . ?
C9C H9F 0.9900 . ?
C10C C11C 1.45(3) . ?
C10C H10E 0.9900 . ?
C10C H10F 0.9900 . ?
C11C C12C 1.61(4) . ?
C11C H11E 0.9900 . ?
C11C H11F 0.9900 . ?
C12C O3C 1.49(3) . ?
C12C H12E 0.9900 . ?
C12C H12F 0.9900 . ?
O3C C13 1.368(14) . ?
N1 C35 1.140(3) . ?
C13 C14 1.367(2) . ?
C13 C18 1.422(3) . ?
C14 C15 1.414(2) . ?
C14 H14 0.9500 . ?
C15 C16 1.371(2) . ?
C15 C27 1.437(2) . ?
C16 C17 1.408(2) . ?
C16 H16 0.9500 . ?
C17 C18 1.413(2) . ?
C17 C22 1.454(2) . ?
C18 C19 1.428(2) . ?
C19 C20 1.348(3) . ?
C19 H19 0.9500 . ?
C20 C21 1.424(3) . ?
C20 H20 0.9500 . ?
C21 C22 1.413(3) . ?
C21 C26 1.419(3) . ?
C22 C23 1.447(2) . ?
C23 C24 1.417(4) . ?
C24 C25 1.425(3) 2 ?
C24 C25 1.425(3) . ?
C25 C26 1.352(3) . ?
C25 H25 0.9500 . ?
C26 H26 0.9500 . ?
C27 C28 1.193(2) . ?
C28 C29 1.433(2) . ?
C29 C30 1.379(3) . ?
C29 C34 1.380(3) . ?
C30 C31 1.378(3) . ?
C30 H30 0.9500 . ?
C31 C32 1.367(3) . ?
C31 H31 0.9500 . ?
C32 C33 1.379(4) . ?
C32 C35 1.443(3) . ?
C33 C34 1.384(3) . ?
C33 H33 0.9500 . ?
C34 H34 0.9500 . ?

loop_
_geom_torsion_atom_site_label_1
_geom_torsion_atom_site_label_2
_geom_torsion_atom_site_label_3
_geom_torsion_atom_site_label_4
_geom_torsion
_geom_torsion_site_symmetry_1
_geom_torsion_site_symmetry_2
_geom_torsion_site_symmetry_3
_geom_torsion_site_symmetry_4
_geom_torsion_publ_flag
O2 Si2 O1 Si1 102(3) . . . . ?
C5 Si2 O1 Si1 -16(4) . . . . ?
C4 Si2 O1 Si1 -143(3) . . . . ?
C3 Si1 O1 Si2 -70(3) . . . . ?
C1 Si1 O1 Si2 165(3) . . . . ?
C2 Si1 O1 Si2 52(3) . . . . ?
C7 Si3 O2 Si2 -135(2) . . . . ?
C6 Si3 O2 Si2 -14(3) . . . . ?
C8 Si3 O2 Si2 111(2) . . . . ?
O1 Si2 O2 Si3 87(2) . . . . ?
C5 Si2 O2 Si3 -154(2) . . . . ?
C4 Si2 O2 Si3 -23(3) . . . . ?
Si3 C8 C9 C10 152(2) . . . . ?
C8 C9 C10 C11 -179(2) . . . . ?
C9 C10 C11 C12 -173(2) . . . . ?
C10 C11 C12 O3 -167.5(17) . . . . ?
C11 C12 O3 C13 175.4(15) . . . . ?
C1B Si1B O1B Si2B 64(2) . . . . ?
C3B Si1B O1B Si2B -163.8(18) . . . . ?
C2B Si1B O1B Si2B -55(2) . . . . ?
O2B Si2B O1B Si1B -125.7(17) . . . . ?
C4B Si2B O1B Si1B -9(3) . . . . ?
C5B Si2B O1B Si1B 117.5(19) . . . . ?
O1B Si2B O2B Si3B 24(3) . . . . ?
C4B Si2B O2B Si3B -99(3) . . . . ?
C5B Si2B O2B Si3B 134(3) . . . . ?
C6B Si3B O2B Si2B 59(3) . . . . ?
C8B Si3B O2B Si2B -171(2) . . . . ?
C7B Si3B O2B Si2B -59(3) . . . . ?
O2B Si3B C8B C9B -49(3) . . . . ?
C6B Si3B C8B C9B 72(3) . . . . ?
C7B Si3B C8B C9B -164.4(19) . . . . ?
Si3B C8B C9B C10B 179(3) . . . . ?
C8B C9B C10B C11B -176(3) . . . . ?
C9B C10B C11B C12B 144(3) . . . . ?
C10B C11B C12B O3B -178(3) . . . . ?
C11B C12B O3B C13 -175(2) . . . . ?
O2C Si2C O1C Si1C -80(3) . . . . ?
C5C Si2C O1C Si1C 166(2) . . . . ?
C4C Si2C O1C Si1C 50(3) . . . . ?
C2C Si1C O1C Si2C -133(2) . . . . ?
C1C Si1C O1C Si2C -12(3) . . . . ?
C3C Si1C O1C Si2C 105(2) . . . . ?
C8C Si3C O2C Si2C 142(2) . . . . ?
C7C Si3C O2C Si2C -94(3) . . . . ?
C6C Si3C O2C Si2C 26(3) . . . . ?
O1C Si2C O2C Si3C 71(3) . . . . ?
C5C Si2C O2C Si3C -171(2) . . . . ?
C4C Si2C O2C Si3C -56(3) . . . . ?
O2C Si3C C8C C9C -53(3) . . . . ?
C7C Si3C C8C C9C -175(3) . . . . ?
C6C Si3C C8C C9C 66(3) . . . . ?
Si3C C8C C9C C10C 170(2) . . . . ?
C8C C9C C10C C11C -171(3) . . . . ?
C9C C10C C11C C12C 164(2) . . . . ?
C10C C11C C12C O3C 167(2) . . . . ?
C11C C12C O3C C13 156.5(18) . . . . ?
C12C O3C C13 C14 11.7(18) . . . . ?
C12C O3C C13 C18 -179.5(15) . . . . ?
C12B O3B C13 C14 -4(3) . . . . ?
C12B O3B C13 C18 177(2) . . . . ?
C12 O3 C13 C14 -33.3(17) . . . . ?
C12 O3 C13 C18 158.1(13) . . . . ?
O3C C13 C14 C15 168.7(6) . . . . ?
O3B C13 C14 C15 -178.6(15) . . . . ?
O3 C13 C14 C15 -167.4(8) . . . . ?
C18 C13 C14 C15 0.4(3) . . . . ?
C13 C14 C15 C16 1.3(3) . . . . ?
C13 C14 C15 C27 178.56(17) . . . . ?
C14 C15 C16 C17 0.9(3) . . . . ?
C27 C15 C16 C17 -176.39(16) . . . . ?
C15 C16 C17 C18 -4.7(2) . . . . ?
C15 C16 C17 C22 178.69(16) . . . . ?
C16 C17 C18 C13 6.3(2) . . . . ?
C22 C17 C18 C13 -176.99(16) . . . . ?
C16 C17 C18 C19 -171.36(16) . . . . ?
C22 C17 C18 C19 5.4(3) . . . . ?
C14 C13 C18 C17 -4.3(3) . . . . ?
O3C C13 C18 C17 -173.2(6) . . . . ?
O3B C13 C18 C17 174.8(14) . . . . ?
O3 C13 C18 C17 164.6(7) . . . . ?
C14 C13 C18 C19 173.32(18) . . . . ?
O3C C13 C18 C19 4.3(6) . . . . ?
O3B C13 C18 C19 -7.6(14) . . . . ?
O3 C13 C18 C19 -17.8(7) . . . . ?
C17 C18 C19 C20 4.7(3) . . . . ?
C13 C18 C19 C20 -172.93(19) . . . . ?
C18 C19 C20 C21 -5.7(3) . . . . ?
C19 C20 C21 C22 -3.6(3) . . . . ?
C19 C20 C21 C26 174.0(2) . . . . ?
C26 C21 C22 C23 11.9(3) . . . . ?
C20 C21 C22 C23 -170.46(16) . . . . ?
C26 C21 C22 C17 -164.33(18) . . . . ?
C20 C21 C22 C17 13.3(3) . . . . ?
C16 C17 C22 C21 162.40(16) . . . . ?
C18 C17 C22 C21 -14.2(2) . . . . ?
C16 C17 C22 C23 -13.6(3) . . . . ?
C18 C17 C22 C23 169.82(15) . . . . ?
C21 C22 C23 C24 -23.76(17) . . . . ?
C17 C22 C23 C24 152.19(13) . . . . ?
C21 C22 C23 C22 156.24(17) . . . 2 ?
C17 C22 C23 C22 -27.81(13) . . . 2 ?
C22 C23 C24 C25 19.27(13) 2 . . 2 ?
C22 C23 C24 C25 -160.73(13) . . . 2 ?
C22 C23 C24 C25 -160.74(13) 2 . . . ?
C22 C23 C24 C25 19.27(13) . . . . ?
C23 C24 C25 C26 -2.5(2) . . . . ?
C25 C24 C25 C26 177.5(2) 2 . . . ?
C24 C25 C26 C21 -10.2(3) . . . . ?
C22 C21 C26 C25 5.3(3) . . . . ?
C20 C21 C26 C25 -172.3(2) . . . . ?
C34 C29 C30 C31 1.3(3) . . . . ?
C28 C29 C30 C31 -176.77(19) . . . . ?
C29 C30 C31 C32 -0.6(3) . . . . ?
C30 C31 C32 C33 -0.5(4) . . . . ?
C30 C31 C32 C35 179.7(2) . . . . ?
C31 C32 C33 C34 0.9(4) . . . . ?
C35 C32 C33 C34 -179.4(3) . . . . ?
C30 C29 C34 C33 -0.9(4) . . . . ?
C28 C29 C34 C33 177.2(2) . . . . ?
C32 C33 C34 C29 -0.2(5) . . . . ?
